data_4507793
loop_
_publ_author_name
'Gee, William J.'
'Batten, Stuart R.'

_publ_section_title
;
 Cuprous Halide Complexes of a Variable Length Ligand: Helices, Cluster
 Chains, and Nets Containing Large Solvated Channels
;
_journal_issue 6
_journal_name_full 'Crystal Growth &amp; Design'
_journal_page_first 2335
_journal_paper_doi 10.1021/cg3018858
_journal_volume 13
_journal_year 2013
_chemical_formula_moiety '2(C48 H74 Cu4 I4 N8 O8), 3(Cl O4), 1(I3), 5(C O), 3(O), 4(H2 O)'
_chemical_formula_sum 'C101 H156 Cl3 Cu8 I11 N16 O40'
_chemical_formula_weight 4244.99
_chemical_name_systematic
; 
 ? 
;
_space_group_IT_number 2
_symmetry_cell_setting triclinic
_symmetry_space_group_name_Hall '-P 1'
_symmetry_space_group_name_H-M 'P -1'
_atom_sites_solution_hydrogens geom
_atom_sites_solution_primary direct
_atom_sites_solution_secondary difmap
_audit_creation_method SHELXL-97
_cell_angle_alpha 68.035(2)
_cell_angle_beta 73.558(2)
_cell_angle_gamma 71.645(2)
_cell_formula_units_Z 1
_cell_length_a 13.4834(7)
_cell_length_b 16.9513(10)
_cell_length_c 19.4949(12)
_cell_measurement_reflns_used 62624
_cell_measurement_temperature 123(2)
_cell_measurement_theta_max 25.33
_cell_measurement_theta_min 1.15
_cell_volume 3852.4(4)
_computing_cell_refinement 'Bruker Apex2 v2.0 (Bruker Axs 2005)'
_computing_data_collection 'Bruker Apex2 v2.0 (Bruker Axs 2005)'
_computing_data_reduction 'Bruker Apex2 v2.0 (Bruker Axs 2005)'
_computing_molecular_graphics 'X-seed (Barbour, 2001)'
_computing_publication_material 'CIFTAB (Sheldrick, 1997)'
_computing_structure_refinement 'SHELXL-97 (Sheldrick, 1997)'
_computing_structure_solution 'SHELXS-97 (Sheldrick, 1997)'
_diffrn_ambient_temperature 123(2)
_diffrn_measured_fraction_theta_full 0.981
_diffrn_measured_fraction_theta_max 0.975
_diffrn_measurement_device_type 'Bruker X8 Apex KAPPA CCD'
_diffrn_measurement_method '0.5 deg frames in phi and omega'
_diffrn_radiation_monochromator graphite
_diffrn_radiation_source 'fine-focus sealed tube'
_diffrn_radiation_type MoK\a
_diffrn_radiation_wavelength 0.71073
_diffrn_reflns_av_R_equivalents 0.0470
_diffrn_reflns_av_sigmaI/netI 0.0514
_diffrn_reflns_limit_h_max 16
_diffrn_reflns_limit_h_min -16
_diffrn_reflns_limit_k_max 20
_diffrn_reflns_limit_k_min -20
_diffrn_reflns_limit_l_max 23
_diffrn_reflns_limit_l_min -23
_diffrn_reflns_number 62624
_diffrn_reflns_theta_full 25.00
_diffrn_reflns_theta_max 25.33
_diffrn_reflns_theta_min 1.15
_diffrn_standards_number 0
_exptl_absorpt_coefficient_mu 3.410
_exptl_absorpt_correction_type none
_exptl_crystal_colour orange
_exptl_crystal_density_diffrn 1.830
_exptl_crystal_density_method 'not measured'
_exptl_crystal_description plate
_exptl_crystal_F_000 2060
_exptl_crystal_size_max 0.2
_exptl_crystal_size_mid 0.2
_exptl_crystal_size_min 0.2
_refine_diff_density_max 2.432
_refine_diff_density_min -3.083
_refine_diff_density_rms 0.383
_refine_ls_extinction_method none
_refine_ls_goodness_of_fit_ref 1.112
_refine_ls_hydrogen_treatment constr
_refine_ls_matrix_type full
_refine_ls_number_parameters 842
_refine_ls_number_reflns 13733
_refine_ls_number_restraints 10
_refine_ls_restrained_S_all 1.142
_refine_ls_R_factor_all 0.0909
_refine_ls_R_factor_gt 0.0672
_refine_ls_shift/su_max 0.005
_refine_ls_shift/su_mean 0.000
_refine_ls_structure_factor_coef Fsqd
_refine_ls_weighting_details 'calc w=1/[\s^2^(Fo^2^)+(0.1093P)^2^+40.2415P] where P=(Fo^2^+2Fc^2^)/3'
_refine_ls_weighting_scheme calc
_refine_ls_wR_factor_gt 0.1833
_refine_ls_wR_factor_ref 0.2120
_reflns_number_gt 10844
_reflns_number_total 13733
_reflns_threshold_expression >2sigma(I)
_cod_data_source_file cg3018858_si_004.cif
_cod_data_source_block 3
_cod_original_sg_symbol_H-M P-1
_cod_database_code 4507793

loop_
_symmetry_equiv_pos_as_xyz
'x, y, z'
'-x, -y, -z'

loop_
_atom_site_label
_atom_site_type_symbol
_atom_site_fract_x
_atom_site_fract_y
_atom_site_fract_z
_atom_site_U_iso_or_equiv
_atom_site_adp_type
_atom_site_occupancy
_atom_site_symmetry_multiplicity
_atom_site_calc_flag
_atom_site_refinement_flags
_atom_site_disorder_assembly
_atom_site_disorder_group
I3 I 0.49211(6) 0.39746(4) 0.31941(4) 0.02937(19) Uani 1 1 d . . .
I2 I 0.16788(5) 0.39763(4) 0.45501(4) 0.02847(19) Uani 1 1 d . . .
I4 I 0.29923(6) 0.25249(5) 0.28205(4) 0.0316(2) Uani 1 1 d . . .
I1 I 0.41632(5) 0.14869(4) 0.50188(4) 0.02277(18) Uani 1 1 d . . .
Cu3 Cu 0.30086(12) 0.38605(9) 0.32470(9) 0.0348(4) Uani 1 1 d . . .
Cu2 Cu 0.37700(10) 0.32219(8) 0.45451(8) 0.0267(3) Uani 1 1 d . . .
Cu1 Cu 0.44882(10) 0.23905(8) 0.35480(8) 0.0272(3) Uani 1 1 d . . .
Cu4 Cu 0.25356(10) 0.24217(8) 0.42910(8) 0.0280(3) Uani 1 1 d . . .
N3 N 0.4046(6) 0.3654(5) 0.5305(5) 0.0242(19) Uani 1 1 d . . .
N7 N 0.7820(9) 0.5115(6) -0.2512(6) 0.039(2) Uani 1 1 d . . .
C1 C 0.5986(9) 0.0798(7) 0.3234(6) 0.030(2) Uani 1 1 d . . .
H1 H 0.5515 0.0510 0.3625 0.036 Uiso 1 1 calc R . .
C17 C 0.4580(8) 0.3418(7) 0.6463(6) 0.026(2) Uani 1 1 d . . .
N5 N 1.1329(6) 0.1797(5) 0.4759(5) 0.0226(19) Uani 1 1 d . . .
C4 C 0.7361(9) 0.1633(7) 0.2074(6) 0.031(3) Uani 1 1 d . . .
C18 C 0.4470(8) 0.3115(7) 0.5920(6) 0.025(2) Uani 1 1 d . . .
H18 H 0.4697 0.2519 0.5983 0.030 Uiso 1 1 calc R . .
C5 C 0.6478(9) 0.2068(7) 0.2471(6) 0.029(2) Uani 1 1 d . . .
H5 H 0.6351 0.2674 0.2331 0.034 Uiso 1 1 calc R . .
N4 N 0.6262(7) 0.2614(6) 0.6956(5) 0.026(2) Uani 1 1 d . . .
H4 H 0.6520 0.2520 0.6502 0.032 Uiso 1 1 calc R . .
C30 C 1.0758(8) 0.1732(6) 0.4331(6) 0.022(2) Uani 1 1 d . . .
H30 H 1.0988 0.1914 0.3811 0.027 Uiso 1 1 calc R . .
C19 C 0.5055(9) 0.2784(7) 0.7105(6) 0.030(2) Uani 1 1 d . . .
H19A H 0.4858 0.2235 0.7234 0.036 Uiso 1 1 calc R . .
H19B H 0.4763 0.2997 0.7536 0.036 Uiso 1 1 calc R . .
C27 C 1.0113(8) 0.1148(7) 0.5840(6) 0.026(2) Uani 1 1 d . . .
H27 H 0.9920 0.0942 0.6362 0.031 Uiso 1 1 calc R . .
C28 C 0.9522(8) 0.1118(7) 0.5389(6) 0.026(2) Uani 1 1 d . . .
H28 H 0.8910 0.0905 0.5598 0.032 Uiso 1 1 calc R . .
C20 C 0.6588(10) 0.3397(7) 0.6922(7) 0.033(3) Uani 1 1 d . . .
H20A H 0.6499 0.3404 0.7431 0.039 Uiso 1 1 calc R . .
H20B H 0.6115 0.3921 0.6663 0.039 Uiso 1 1 calc R . .
C26 C 1.1020(8) 0.1495(7) 0.5501(7) 0.029(2) Uani 1 1 d . . .
H26 H 1.1420 0.1515 0.5810 0.034 Uiso 1 1 calc R . .
C3 C 0.7551(10) 0.0734(9) 0.2295(7) 0.039(3) Uani 1 1 d . . .
H3 H 0.8146 0.0412 0.2054 0.047 Uiso 1 1 calc R . .
O8 O 0.8322(6) 0.3275(4) 0.4453(4) 0.0259(16) Uani 1 1 d . . .
N6 N 0.8133(6) 0.1793(6) 0.4206(5) 0.026(2) Uani 1 1 d . . .
C31 C 0.9269(8) 0.1374(7) 0.4068(7) 0.028(2) Uani 1 1 d . . .
H31A H 0.9584 0.1660 0.3555 0.034 Uiso 1 1 calc R . .
H31B H 0.9351 0.0766 0.4118 0.034 Uiso 1 1 calc R . .
C35 C 0.8484(8) 0.3277(7) 0.3693(6) 0.029(2) Uani 1 1 d . . .
H35A H 0.9236 0.3079 0.3507 0.035 Uiso 1 1 calc R . .
H35B H 0.8235 0.3866 0.3372 0.035 Uiso 1 1 calc R . .
C29 C 0.9853(8) 0.1414(6) 0.4606(6) 0.025(2) Uani 1 1 d . . .
C34 C 0.7881(9) 0.2678(7) 0.3676(7) 0.032(3) Uani 1 1 d . . .
H34A H 0.7124 0.2928 0.3794 0.038 Uiso 1 1 calc R . .
H34B H 0.8039 0.2640 0.3170 0.038 Uiso 1 1 calc R . .
C22 C 0.6742(11) 0.1816(8) 0.7547(7) 0.039(3) Uani 1 1 d . . .
H22A H 0.7509 0.1736 0.7429 0.047 Uiso 1 1 calc R . .
H22B H 0.6490 0.1917 0.8031 0.047 Uiso 1 1 calc R . .
C15 C 0.3784(9) 0.4866(7) 0.5732(7) 0.035(3) Uani 1 1 d . . .
H15 H 0.3532 0.5463 0.5663 0.042 Uiso 1 1 calc R . .
C2 C 0.6845(10) 0.0317(8) 0.2879(7) 0.037(3) Uani 1 1 d . . .
H2 H 0.6955 -0.0288 0.3029 0.044 Uiso 1 1 calc R . .
C23 C 0.6480(14) 0.0989(8) 0.7607(8) 0.054(4) Uani 1 1 d . . .
H23A H 0.6806 0.0501 0.7995 0.065 Uiso 1 1 calc R . .
H23B H 0.5716 0.1050 0.7744 0.065 Uiso 1 1 calc R . .
O7 O 0.6960(6) 0.0714(4) 0.5536(4) 0.0280(17) Uani 1 1 d . . .
O5 O 0.6850(8) 0.0830(5) 0.6932(5) 0.044(2) Uani 1 1 d . . .
O6 O 0.8761(9) 0.5230(6) -0.0642(6) 0.062(3) Uani 1 1 d . . .
O1 O 0.9838(8) 0.1719(7) -0.0112(6) 0.059(3) Uani 1 1 d . I .
N2 N 0.7857(9) 0.2437(8) 0.0682(6) 0.046(3) Uani 1 1 d . . .
H2A H 0.8295 0.2791 0.0369 0.055 Uiso 1 1 calc R . .
C25 C 0.6952(11) -0.0023(7) 0.6183(7) 0.040(3) Uani 1 1 d . . .
H25A H 0.7677 -0.0323 0.6251 0.047 Uiso 1 1 calc R . .
H25B H 0.6632 -0.0424 0.6121 0.047 Uiso 1 1 calc R . .
C32 C 0.7462(8) 0.1266(8) 0.4206(7) 0.030(3) Uani 1 1 d . . .
H32A H 0.7725 0.1090 0.3756 0.036 Uiso 1 1 calc R . .
H32B H 0.6747 0.1629 0.4180 0.036 Uiso 1 1 calc R . .
C36 C 0.8844(9) 0.3829(7) 0.4529(7) 0.030(3) Uani 1 1 d . . .
H36A H 0.8476 0.4435 0.4334 0.036 Uiso 1 1 calc R . .
H36B H 0.9567 0.3750 0.4247 0.036 Uiso 1 1 calc R . .
C41 C 0.9502(11) 0.4465(9) -0.2097(7) 0.045(3) Uani 1 1 d . I .
C33 C 0.7408(8) 0.0470(7) 0.4872(6) 0.027(2) Uani 1 1 d . . .
H33A H 0.6975 0.0143 0.4818 0.032 Uiso 1 1 calc R . .
H33B H 0.8117 0.0097 0.4906 0.032 Uiso 1 1 calc R . .
C37 C 0.8850(9) 0.3602(7) 0.5347(7) 0.032(3) Uani 1 1 d . . .
H37A H 0.9278 0.3014 0.5528 0.039 Uiso 1 1 calc R . .
H37B H 0.9159 0.4004 0.5420 0.039 Uiso 1 1 calc R . .
C21 C 0.7728(9) 0.3428(8) 0.6526(7) 0.033(3) Uani 1 1 d . . .
H21A H 0.7946 0.3855 0.6637 0.040 Uiso 1 1 calc R . .
H21B H 0.8200 0.2860 0.6702 0.040 Uiso 1 1 calc R . .
C40 C 0.9141(13) 0.3710(9) -0.1643(8) 0.054(4) Uani 1 1 d . . .
H40 H 0.9577 0.3236 -0.1351 0.064 Uiso 1 1 calc R . .
C39 C 0.8130(13) 0.3681(9) -0.1637(7) 0.051(4) Uani 1 1 d . . .
H39 H 0.7886 0.3177 -0.1352 0.062 Uiso 1 1 calc R . .
C24 C 0.6345(11) 0.0239(7) 0.6857(7) 0.042(3) Uani 1 1 d . . .
H24A H 0.5614 0.0527 0.6800 0.051 Uiso 1 1 calc R . .
H24B H 0.6346 -0.0272 0.7302 0.051 Uiso 1 1 calc R . .
N8 N 1.0785(10) 0.4390(9) -0.1382(7) 0.062(4) Uani 1 1 d . I .
C8 C 0.9164(13) 0.1183(10) 0.0316(9) 0.059(4) Uani 1 1 d . . .
H8A H 0.9334 0.0892 0.0816 0.071 Uiso 1 1 calc R . .
H8B H 0.9252 0.0738 0.0089 0.071 Uiso 1 1 calc R . .
C6 C 0.8109(10) 0.2148(9) 0.1461(7) 0.041(3) Uani 1 1 d . . .
H6A H 0.8080 0.2661 0.1581 0.049 Uiso 1 1 calc R . .
H6B H 0.8830 0.1790 0.1456 0.049 Uiso 1 1 calc R . .
C42 C 0.8833(10) 0.5119(9) -0.2527(7) 0.044(3) Uani 1 1 d . . .
H42 H 0.9087 0.5605 -0.2855 0.052 Uiso 1 1 calc R . .
C45 C 0.9486(16) 0.5715(11) -0.1197(12) 0.081(6) Uani 1 1 d . I .
H45A H 0.9426 0.6242 -0.1086 0.097 Uiso 1 1 calc R . .
H45B H 0.9310 0.5886 -0.1690 0.097 Uiso 1 1 calc R . .
C11 C 0.6743(12) 0.2951(13) 0.0608(9) 0.074(6) Uani 1 1 d . . .
H11A H 0.6250 0.2622 0.0982 0.089 Uiso 1 1 calc R . .
H11B H 0.6630 0.3028 0.0115 0.089 Uiso 1 1 calc R . .
C46 C 0.7681(14) 0.5651(10) -0.0674(9) 0.063(4) Uani 1 1 d . . .
H46A H 0.7532 0.5689 -0.1145 0.076 Uiso 1 1 calc R . .
H46B H 0.7545 0.6242 -0.0658 0.076 Uiso 1 1 calc R . .
C7 C 0.8065(13) 0.1697(10) 0.0369(8) 0.058(4) Uani 1 1 d . . .
H7A H 0.7600 0.1311 0.0687 0.069 Uiso 1 1 calc R . .
H7B H 0.7886 0.1937 -0.0129 0.069 Uiso 1 1 calc R . .
C12 C 0.6504(13) 0.3845(13) 0.0707(11) 0.080(6) Uani 1 1 d . . .
H12A H 0.5749 0.4120 0.0747 0.096 Uiso 1 1 calc R . .
H12B H 0.6734 0.3801 0.1151 0.096 Uiso 1 1 calc R . .
O10 O 0.6833(6) 0.2413(4) 0.5583(4) 0.0281(17) Uani 1 1 d D . .
O4 O 0.7783(5) 0.3658(5) 0.5759(4) 0.0256(16) Uani 1 1 d . . .
O9 O 0.9344(7) 0.3416(6) 0.0150(6) 0.050(2) Uani 1 1 d D . .
O2 O 0.7099(10) 0.4319(8) 0.0041(7) 0.078(3) Uani 1 1 d . . .
O3 O 1.1448(12) 0.2580(10) -0.0531(13) 0.141(8) Uani 1 1 d . . .
C47 C 1.1903(14) 0.3894(14) -0.1299(10) 0.085(6) Uani 1 1 d . . .
H47A H 1.2386 0.4172 -0.1730 0.102 Uiso 1 1 calc R A 1
H47B H 1.2045 0.3935 -0.0854 0.102 Uiso 1 1 calc R A 1
C44 C 1.0578(15) 0.5180(12) -0.1201(10) 0.075(5) Uani 1 1 d . . .
H44A H 1.1057 0.5533 -0.1561 0.090 Uiso 1 1 calc R I .
H44B H 1.0744 0.5026 -0.0707 0.090 Uiso 1 1 calc R . .
C10 C 1.1558(19) 0.181(2) -0.0696(17) 0.144(13) Uani 1 1 d . I .
H10A H 1.1339 0.1960 -0.1171 0.173 Uiso 1 1 calc R . .
H10B H 1.2301 0.1494 -0.0747 0.173 Uiso 1 1 calc R . .
N1 N 0.5795(7) 0.1676(6) 0.3042(5) 0.0255(19) Uani 1 1 d . . .
C16 C 0.4222(9) 0.4315(7) 0.6355(7) 0.033(3) Uani 1 1 d . . .
H16 H 0.4279 0.4544 0.6704 0.039 Uiso 1 1 calc R . .
C14 C 0.3726(8) 0.4517(6) 0.5213(7) 0.026(2) Uani 1 1 d . . .
H14 H 0.3456 0.4892 0.4784 0.031 Uiso 1 1 calc R . .
C38 C 0.7478(11) 0.4398(7) -0.2053(7) 0.038(3) Uani 1 1 d . . .
H38 H 0.6780 0.4384 -0.2014 0.045 Uiso 1 1 calc R . .
C43 C 1.0589(13) 0.4544(12) -0.2129(9) 0.072(5) Uani 1 1 d . . .
H43A H 1.1116 0.4125 -0.2354 0.086 Uiso 1 1 calc R I .
H43B H 1.0670 0.5125 -0.2448 0.086 Uiso 1 1 calc R . .
C13 C 0.6947(16) 0.5157(11) -0.0021(14) 0.093(7) Uani 1 1 d . . .
H13A H 0.7042 0.5186 0.0444 0.112 Uiso 1 1 calc R . .
H13B H 0.6217 0.5452 -0.0076 0.112 Uiso 1 1 calc R . .
C9 C 1.0962(14) 0.1277(11) -0.0144(11) 0.077(5) Uani 1 1 d . . .
H9A H 1.1156 0.1141 0.0337 0.092 Uiso 1 1 calc R I .
H9B H 1.1094 0.0732 -0.0248 0.092 Uiso 1 1 calc R . .
I7 I 0.9687(2) 0.12512(16) 0.80574(15) 0.0744(7) Uani 0.50 1 d P B 1
I6 I 0.9259(2) -0.02464(16) 0.79413(14) 0.0731(6) Uani 0.50 1 d P B 1
Cl1 Cl 0.4909(6) 0.7187(7) 0.0793(5) 0.0415(18) Uani 0.50 1 d P C 2
I5 I 0.8711(3) -0.1723(2) 0.79465(18) 0.1101(11) Uani 0.50 1 d P B 1
O23 O 0.3640(12) 0.1317(10) 0.7589(9) 0.033(4) Uiso 0.50 1 d P D 2
O16 O 0.386(2) 0.729(2) 0.098(2) 0.057(10) Uani 0.50 1 d P C 1
O12 O 0.529(3) 0.703(3) 0.007(2) 0.088(15) Uani 0.50 1 d P C 2
O11 O 0.5253(18) 0.7871(19) 0.0834(13) 0.077(7) Uani 0.50 1 d P C 2
O24 O 0.3598(14) -0.0238(12) 0.8826(10) 0.119(5) Uiso 1 1 d . . .
O19 O 1.0550(16) 0.0838(13) 0.8405(11) 0.057(5) Uiso 0.50 1 d PD E 2
O20 O 0.9618(19) 0.1795(15) 0.7477(13) 0.069(6) Uiso 0.50 1 d PD E 2
O18 O 0.8642(18) 0.1283(15) 0.8722(13) 0.072(6) Uiso 0.50 1 d PD E 2
Cl2 Cl 0.4897(7) 0.6675(9) 0.0911(5) 0.059(2) Uani 0.50 1 d P C 1
O14 O 0.5271(13) 0.6340(14) 0.1431(11) 0.121(6) Uani 1 1 d . . .
O17 O 0.473(3) 0.594(2) 0.071(2) 0.138(15) Uani 0.50 1 d P C 1
O13 O 0.373(6) 0.739(5) 0.099(4) 0.19(4) Uani 0.50 1 d P C 2
O22 O 0.1624(16) 0.2452(13) 0.7398(11) 0.056(5) Uiso 0.50 1 d P F 1
O25 O 0.3160(18) -0.0414(15) 1.0322(13) 0.159(8) Uiso 1 1 d . . .
O26 O 0.724(2) -0.1716(19) 0.8942(16) 0.094(8) Uiso 0.50 1 d P G 2
O15 O 0.562(4) 0.708(3) 0.029(3) 0.15(2) Uani 0.50 1 d P C 1
O21 O 0.951(2) 0.0498(18) 0.7941(15) 0.084(7) Uiso 0.50 1 d PD E 2
C49 C 0.158(2) 0.2913(18) 0.6650(16) 0.047(6) Uiso 0.50 1 d P F 1
C51 C 0.463(3) -0.098(2) 0.8680(18) 0.145(11) Uiso 1 1 d . . .
C50 C 0.286(2) 0.1881(18) 0.7242(15) 0.046(6) Uiso 0.50 1 d P D 2
O27 O 0.976(3) -0.186(2) 0.7918(18) 0.108(10) Uiso 0.50 1 d P H 2
C52 C 0.824(3) -0.233(3) 0.920(2) 0.080(10) Uiso 0.50 1 d P G 2
Cl3 Cl 0.957(2) 0.117(2) 0.8181(15) 0.76(8) Uiso 0.50 1 d PD E 2
C48A C 1.2106(19) 0.3070(16) -0.124(2) 0.119(15) Uani 0.75 1 d P I 1
H48A H 1.2856 0.2808 -0.1233 0.143 Uiso 0.75 1 calc PR I 1
H48B H 1.1950 0.3019 -0.1678 0.143 Uiso 0.75 1 calc PR I 1
C48B C 1.1831(16) 0.3155(10) -0.040(3) 0.085(6) Uani 0.25 1 d P I 2
H48C H 1.2523 0.2892 -0.0254 0.102 Uiso 0.25 1 calc PR I 2
H48D H 1.1341 0.3412 -0.0025 0.102 Uiso 0.25 1 calc PR I 2
H9D H 0.9021 0.4037 0.0072 0.4(3) Uiso 1 1 d RD . .
H9C H 1.0028 0.3044 0.0114 0.10(7) Uiso 1 1 d RD . .
H10C H 0.7387 0.2745 0.5265 0.11(7) Uiso 1 1 d RD . .
H10D H 0.6876 0.1784 0.5671 0.14(9) Uiso 1 1 d RD . .

loop_
_atom_site_aniso_label
_atom_site_aniso_U_11
_atom_site_aniso_U_22
_atom_site_aniso_U_33
_atom_site_aniso_U_23
_atom_site_aniso_U_13
_atom_site_aniso_U_12
I3 0.0328(4) 0.0190(4) 0.0403(4) -0.0057(3) -0.0110(3) -0.0121(3)
I2 0.0223(4) 0.0213(4) 0.0466(5) -0.0116(3) -0.0150(3) -0.0028(3)
I4 0.0420(4) 0.0251(4) 0.0345(4) -0.0028(3) -0.0203(3) -0.0132(3)
I1 0.0231(3) 0.0160(3) 0.0298(4) -0.0022(3) -0.0126(3) -0.0047(3)
Cu3 0.0401(8) 0.0195(7) 0.0459(9) 0.0011(6) -0.0236(7) -0.0085(6)
Cu2 0.0279(7) 0.0206(7) 0.0375(8) -0.0096(6) -0.0164(6) -0.0038(5)
Cu1 0.0277(7) 0.0212(7) 0.0342(7) -0.0077(6) -0.0083(6) -0.0065(5)
Cu4 0.0246(7) 0.0209(7) 0.0431(8) -0.0060(6) -0.0158(6) -0.0081(5)
N3 0.018(4) 0.015(4) 0.040(5) -0.005(4) -0.012(4) -0.005(3)
N7 0.065(7) 0.022(5) 0.035(6) 0.001(4) -0.026(5) -0.015(5)
C1 0.032(6) 0.032(6) 0.028(6) -0.009(5) -0.011(5) -0.009(5)
C17 0.022(5) 0.018(5) 0.043(6) -0.014(5) -0.008(5) -0.004(4)
N5 0.019(4) 0.013(4) 0.038(5) -0.009(4) -0.012(4) 0.001(3)
C4 0.034(6) 0.028(6) 0.028(6) -0.001(5) -0.013(5) -0.004(5)
C18 0.022(5) 0.020(5) 0.040(6) -0.011(5) -0.014(5) -0.003(4)
C5 0.036(6) 0.028(6) 0.023(6) -0.006(5) -0.009(5) -0.009(5)
N4 0.033(5) 0.024(5) 0.030(5) -0.012(4) -0.016(4) -0.003(4)
C30 0.019(5) 0.022(5) 0.030(6) -0.010(4) -0.009(4) -0.005(4)
C19 0.032(6) 0.032(6) 0.031(6) -0.011(5) -0.005(5) -0.012(5)
C27 0.026(5) 0.021(5) 0.031(6) -0.014(5) -0.005(4) 0.000(4)
C28 0.024(5) 0.020(5) 0.039(6) -0.012(5) -0.010(5) -0.002(4)
C20 0.048(7) 0.026(6) 0.037(6) -0.016(5) -0.020(5) -0.008(5)
C26 0.028(6) 0.016(5) 0.048(7) -0.012(5) -0.018(5) -0.002(4)
C3 0.042(7) 0.050(8) 0.028(6) -0.016(6) -0.011(5) -0.006(6)
O8 0.026(4) 0.021(4) 0.035(4) -0.008(3) -0.009(3) -0.009(3)
N6 0.015(4) 0.023(5) 0.043(5) -0.012(4) -0.009(4) -0.004(3)
C31 0.014(5) 0.035(6) 0.044(7) -0.022(5) -0.005(5) -0.005(4)
C35 0.023(5) 0.027(6) 0.035(6) -0.002(5) -0.011(5) -0.008(4)
C29 0.022(5) 0.012(5) 0.047(7) -0.011(5) -0.020(5) 0.001(4)
C34 0.025(6) 0.034(6) 0.039(7) -0.009(5) -0.016(5) -0.004(5)
C22 0.056(8) 0.028(6) 0.033(7) -0.009(5) -0.022(6) 0.003(6)
C15 0.023(6) 0.023(6) 0.059(8) -0.010(6) -0.010(5) -0.008(5)
C2 0.052(8) 0.024(6) 0.034(7) -0.010(5) -0.006(6) -0.008(5)
C23 0.086(11) 0.026(7) 0.040(8) 0.005(6) -0.018(7) -0.012(7)
O7 0.027(4) 0.018(4) 0.042(5) -0.015(3) -0.008(3) -0.003(3)
O5 0.067(6) 0.026(4) 0.041(5) -0.011(4) -0.013(4) -0.010(4)
O6 0.073(7) 0.041(6) 0.081(7) 0.001(5) -0.041(6) -0.026(5)
O1 0.063(7) 0.049(6) 0.050(6) -0.011(5) 0.004(5) -0.011(5)
N2 0.043(6) 0.056(7) 0.025(5) 0.005(5) -0.007(5) -0.016(5)
C25 0.057(8) 0.016(6) 0.049(8) -0.006(5) -0.014(6) -0.015(5)
C32 0.018(5) 0.044(7) 0.042(7) -0.027(6) -0.012(5) -0.005(5)
C36 0.024(6) 0.018(5) 0.052(7) -0.011(5) -0.012(5) -0.006(4)
C41 0.047(8) 0.038(7) 0.032(7) 0.009(6) -0.011(6) -0.008(6)
C33 0.023(5) 0.025(6) 0.040(6) -0.016(5) -0.008(5) -0.008(4)
C37 0.030(6) 0.017(5) 0.052(7) -0.010(5) -0.013(5) -0.004(4)
C21 0.023(6) 0.031(6) 0.049(7) -0.015(6) -0.012(5) -0.003(5)
C40 0.080(11) 0.042(8) 0.038(8) 0.001(6) -0.036(7) -0.009(7)
C39 0.094(12) 0.030(7) 0.039(7) 0.003(6) -0.036(8) -0.022(7)
C24 0.061(9) 0.014(6) 0.046(8) 0.001(5) -0.007(6) -0.017(5)
N8 0.054(8) 0.063(9) 0.057(8) 0.010(6) -0.034(6) -0.013(6)
C8 0.076(11) 0.043(8) 0.048(9) -0.010(7) 0.007(8) -0.022(8)
C6 0.031(6) 0.051(8) 0.037(7) -0.011(6) -0.009(5) -0.007(6)
C42 0.047(8) 0.047(8) 0.034(7) 0.006(6) -0.016(6) -0.022(6)
C45 0.100(15) 0.053(10) 0.099(14) -0.009(10) -0.034(12) -0.037(10)
C11 0.046(9) 0.104(15) 0.044(9) 0.005(9) -0.022(7) -0.002(9)
C46 0.084(12) 0.036(8) 0.072(11) -0.009(8) -0.049(9) 0.004(8)
C7 0.079(11) 0.062(10) 0.040(8) -0.016(7) -0.009(7) -0.028(8)
C12 0.039(9) 0.083(13) 0.080(13) -0.008(10) 0.000(8) 0.005(9)
O10 0.034(4) 0.017(4) 0.035(4) -0.010(3) -0.004(3) -0.008(3)
O4 0.020(4) 0.024(4) 0.037(4) -0.010(3) -0.012(3) -0.004(3)
O9 0.047(6) 0.044(5) 0.065(6) -0.010(5) -0.028(5) -0.014(5)
O2 0.068(8) 0.060(8) 0.091(9) -0.010(7) -0.027(7) 0.000(6)
O3 0.077(10) 0.058(9) 0.23(2) 0.031(12) -0.056(12) -0.016(8)
C47 0.064(11) 0.111(17) 0.064(11) 0.016(11) -0.033(9) -0.032(11)
C44 0.081(13) 0.068(12) 0.074(12) 0.016(9) -0.042(10) -0.037(10)
C10 0.064(15) 0.14(3) 0.14(2) 0.01(2) 0.020(14) -0.005(15)
N1 0.029(5) 0.026(5) 0.029(5) -0.009(4) -0.014(4) -0.009(4)
C16 0.024(6) 0.032(6) 0.050(7) -0.020(6) -0.003(5) -0.013(5)
C14 0.018(5) 0.013(5) 0.050(7) -0.006(5) -0.018(5) -0.003(4)
C38 0.065(9) 0.022(6) 0.039(7) -0.005(5) -0.024(6) -0.021(6)
C43 0.063(10) 0.084(12) 0.049(9) 0.019(8) -0.030(8) -0.024(9)
C13 0.083(13) 0.037(9) 0.16(2) -0.018(11) -0.057(14) -0.008(9)
C9 0.066(11) 0.048(10) 0.089(13) -0.021(9) -0.006(10) 0.015(8)
I7 0.0778(15) 0.0691(15) 0.0865(17) -0.0331(13) -0.0537(13) 0.0139(12)
I6 0.0795(16) 0.0714(15) 0.0691(14) -0.0106(12) -0.0331(12) -0.0154(12)
Cl1 0.039(4) 0.054(5) 0.038(4) -0.021(4) -0.008(3) -0.012(4)
I5 0.169(4) 0.101(2) 0.085(2) -0.0201(17) -0.028(2) -0.072(2)
O16 0.017(10) 0.088(19) 0.10(3) -0.08(2) 0.001(12) -0.013(11)
O12 0.09(3) 0.10(3) 0.055(17) -0.039(16) -0.028(17) 0.03(2)
O11 0.051(13) 0.13(2) 0.060(14) -0.043(14) 0.005(11) -0.030(14)
Cl2 0.049(5) 0.080(7) 0.045(5) -0.022(5) 0.006(4) -0.022(5)
O14 0.089(11) 0.173(18) 0.128(14) -0.088(14) -0.020(10) -0.017(11)
O17 0.13(3) 0.12(3) 0.21(4) -0.11(3) -0.08(3) 0.01(2)
O13 0.20(6) 0.27(8) 0.10(4) -0.12(5) -0.03(4) 0.05(5)
O15 0.14(4) 0.12(3) 0.13(4) -0.02(3) 0.07(4) -0.07(3)
C48A 0.044(14) 0.049(15) 0.21(4) 0.032(19) -0.046(18) -0.012(11)
C48B 0.064(11) 0.111(17) 0.064(11) 0.016(11) -0.033(9) -0.032(11)

loop_
_atom_type_symbol
_atom_type_description
_atom_type_scat_dispersion_real
_atom_type_scat_dispersion_imag
_atom_type_scat_source
C C 0.0033 0.0016 'International Tables Vol C Tables 4.2.6.8 and 6.1.1.4'
H H 0.0000 0.0000 'International Tables Vol C Tables 4.2.6.8 and 6.1.1.4'
N N 0.0061 0.0033 'International Tables Vol C Tables 4.2.6.8 and 6.1.1.4'
O O 0.0106 0.0060 'International Tables Vol C Tables 4.2.6.8 and 6.1.1.4'
I I -0.4742 1.8119 'International Tables Vol C Tables 4.2.6.8 and 6.1.1.4'
Cu Cu 0.3201 1.2651 'International Tables Vol C Tables 4.2.6.8 and 6.1.1.4'
Cl Cl 0.1484 0.1585 'International Tables Vol C Tables 4.2.6.8 and 6.1.1.4'

loop_
_geom_angle_atom_site_label_1
_geom_angle_atom_site_label_2
_geom_angle_atom_site_label_3
_geom_angle
_geom_angle_site_symmetry_1
_geom_angle_site_symmetry_3
Cu3 I3 Cu2 61.05(4) . .
Cu3 I3 Cu1 59.27(4) . .
Cu2 I3 Cu1 57.42(4) . .
Cu3 I2 Cu4 58.85(4) . .
Cu3 I2 Cu2 60.26(4) . .
Cu4 I2 Cu2 59.78(4) . .
Cu1 I4 Cu3 58.75(4) . .
Cu1 I4 Cu4 58.04(4) . .
Cu3 I4 Cu4 58.79(4) . .
Cu2 I1 Cu1 58.64(4) . .
Cu2 I1 Cu4 60.50(4) . .
Cu1 I1 Cu4 58.31(4) . .
N7 Cu3 I3 114.9(3) 2_665 .
N7 Cu3 Cu1 151.2(3) 2_665 .
I3 Cu3 Cu1 62.33(4) . .
N7 Cu3 Cu4 133.1(3) 2_665 .
I3 Cu3 Cu4 112.02(6) . .
Cu1 Cu3 Cu4 59.26(5) . .
N7 Cu3 I4 100.4(3) 2_665 .
I3 Cu3 I4 113.64(6) . .
Cu1 Cu3 I4 60.46(4) . .
Cu4 Cu3 I4 60.79(4) . .
N7 Cu3 I2 99.2(3) 2_665 .
I3 Cu3 I2 112.62(6) . .
Cu1 Cu3 I2 108.27(6) . .
Cu4 Cu3 I2 60.58(5) . .
I4 Cu3 I2 114.76(5) . .
N7 Cu3 Cu2 148.5(3) 2_665 .
I3 Cu3 Cu2 61.34(4) . .
Cu1 Cu3 Cu2 58.43(5) . .
Cu4 Cu3 Cu2 60.25(5) . .
I4 Cu3 Cu2 109.70(5) . .
I2 Cu3 Cu2 59.97(5) . .
N3 Cu2 Cu1 149.7(2) . .
N3 Cu2 I1 110.2(2) . .
Cu1 Cu2 I1 61.18(4) . .
N3 Cu2 Cu4 145.5(2) . .
Cu1 Cu2 Cu4 59.07(5) . .
I1 Cu2 Cu4 60.39(4) . .
N3 Cu2 I2 101.2(2) . .
Cu1 Cu2 I2 108.93(5) . .
I1 Cu2 I2 112.33(5) . .
Cu4 Cu2 I2 60.02(4) . .
N3 Cu2 Cu3 140.0(2) . .
Cu1 Cu2 Cu3 59.43(5) . .
I1 Cu2 Cu3 109.68(5) . .
Cu4 Cu2 Cu3 58.77(5) . .
I2 Cu2 Cu3 59.77(4) . .
N3 Cu2 I3 105.9(2) . .
Cu1 Cu2 I3 61.32(4) . .
I1 Cu2 I3 116.66(5) . .
Cu4 Cu2 I3 107.64(6) . .
I2 Cu2 I3 109.28(5) . .
Cu3 Cu2 I3 57.61(4) . .
N1 Cu1 Cu2 145.0(2) . .
N1 Cu1 Cu4 144.5(2) . .
Cu2 Cu1 Cu4 61.97(5) . .
N1 Cu1 Cu3 141.7(3) . .
Cu2 Cu1 Cu3 62.14(5) . .
Cu4 Cu1 Cu3 60.58(5) . .
N1 Cu1 I1 107.2(3) . .
Cu2 Cu1 I1 60.18(4) . .
Cu4 Cu1 I1 61.01(4) . .
Cu3 Cu1 I1 111.07(6) . .
N1 Cu1 I4 101.8(2) . .
Cu2 Cu1 I4 113.06(6) . .
Cu4 Cu1 I4 61.34(4) . .
Cu3 Cu1 I4 60.79(4) . .
I1 Cu1 I4 114.57(5) . .
N1 Cu1 I3 105.4(2) . .
Cu2 Cu1 I3 61.26(4) . .
Cu4 Cu1 I3 109.84(5) . .
Cu3 Cu1 I3 58.41(4) . .
I1 Cu1 I3 115.72(5) . .
I4 Cu1 I3 110.62(5) . .
N5 Cu4 Cu1 147.8(2) 1_455 .
N5 Cu4 Cu3 141.3(2) 1_455 .
Cu1 Cu4 Cu3 60.17(5) . .
N5 Cu4 I1 108.2(2) 1_455 .
Cu1 Cu4 I1 60.69(4) . .
Cu3 Cu4 I1 110.47(5) . .
N5 Cu4 Cu2 144.9(3) 1_455 .
Cu1 Cu4 Cu2 58.96(5) . .
Cu3 Cu4 Cu2 60.98(5) . .
I1 Cu4 Cu2 59.12(4) . .
N5 Cu4 I2 103.2(2) 1_455 .
Cu1 Cu4 I2 108.99(5) . .
Cu3 Cu4 I2 60.57(5) . .
I1 Cu4 I2 111.40(5) . .
Cu2 Cu4 I2 60.20(4) . .
N5 Cu4 I4 105.0(3) 1_455 .
Cu1 Cu4 I4 60.62(5) . .
Cu3 Cu4 I4 60.42(5) . .
I1 Cu4 I4 113.67(5) . .
Cu2 Cu4 I4 109.99(6) . .
I2 Cu4 I4 114.42(5) . .
C14 N3 C18 118.4(9) . .
C14 N3 Cu2 117.8(7) . .
C18 N3 Cu2 123.6(7) . .
C38 N7 C42 116.8(11) . .
C38 N7 Cu3 125.0(9) . 2_665
C42 N7 Cu3 118.0(8) . 2_665
N1 C1 C2 122.5(11) . .
N1 C1 H1 118.8 . .
C2 C1 H1 118.8 . .
C18 C17 C16 117.1(10) . .
C18 C17 C19 118.7(9) . .
C16 C17 C19 124.2(10) . .
C26 N5 C30 117.0(9) . .
C26 N5 Cu4 121.7(7) . 1_655
C30 N5 Cu4 121.0(7) . 1_655
C3 C4 C5 117.4(11) . .
C3 C4 C6 123.1(11) . .
C5 C4 C6 119.4(10) . .
N3 C18 C17 122.8(9) . .
N3 C18 H18 118.6 . .
C17 C18 H18 118.6 . .
N1 C5 C4 124.3(10) . .
N1 C5 H5 117.9 . .
C4 C5 H5 117.9 . .
C20 N4 C22 109.9(8) . .
C20 N4 C19 110.2(8) . .
C22 N4 C19 111.9(9) . .
C20 N4 H4 108.2 . .
C22 N4 H4 108.2 . .
C19 N4 H4 108.2 . .
N5 C30 C29 124.5(10) . .
N5 C30 H30 117.8 . .
C29 C30 H30 117.8 . .
C17 C19 N4 113.4(9) . .
C17 C19 H19A 108.9 . .
N4 C19 H19A 108.9 . .
C17 C19 H19B 108.9 . .
N4 C19 H19B 108.9 . .
H19A C19 H19B 107.7 . .
C28 C27 C26 118.7(10) . .
C28 C27 H27 120.6 . .
C26 C27 H27 120.6 . .
C27 C28 C29 119.0(10) . .
C27 C28 H28 120.5 . .
C29 C28 H28 120.5 . .
N4 C20 C21 114.3(9) . .
N4 C20 H20A 108.7 . .
C21 C20 H20A 108.7 . .
N4 C20 H20B 108.7 . .
C21 C20 H20B 108.7 . .
H20A C20 H20B 107.6 . .
N5 C26 C27 122.9(10) . .
N5 C26 H26 118.5 . .
C27 C26 H26 118.5 . .
C2 C3 C4 119.1(11) . .
C2 C3 H3 120.5 . .
C4 C3 H3 120.5 . .
C36 O8 C35 113.5(8) . .
C32 N6 C31 112.6(8) . .
C32 N6 C34 110.7(8) . .
C31 N6 C34 112.1(9) . .
N6 C31 C29 112.3(9) . .
N6 C31 H31A 109.1 . .
C29 C31 H31A 109.1 . .
N6 C31 H31B 109.1 . .
C29 C31 H31B 109.1 . .
H31A C31 H31B 107.9 . .
O8 C35 C34 109.0(9) . .
O8 C35 H35A 109.9 . .
C34 C35 H35A 109.9 . .
O8 C35 H35B 109.9 . .
C34 C35 H35B 109.9 . .
H35A C35 H35B 108.3 . .
C30 C29 C28 117.8(9) . .
C30 C29 C31 119.9(10) . .
C28 C29 C31 122.3(9) . .
N6 C34 C35 113.4(9) . .
N6 C34 H34A 108.9 . .
C35 C34 H34A 108.9 . .
N6 C34 H34B 108.9 . .
C35 C34 H34B 108.9 . .
H34A C34 H34B 107.7 . .
C23 C22 N4 113.6(10) . .
C23 C22 H22A 108.8 . .
N4 C22 H22A 108.8 . .
C23 C22 H22B 108.8 . .
N4 C22 H22B 108.8 . .
H22A C22 H22B 107.7 . .
C14 C15 C16 118.9(10) . .
C14 C15 H15 120.5 . .
C16 C15 H15 120.5 . .
C1 C2 C3 119.7(11) . .
C1 C2 H2 120.2 . .
C3 C2 H2 120.2 . .
O5 C23 C22 109.4(11) . .
O5 C23 H23A 109.8 . .
C22 C23 H23A 109.8 . .
O5 C23 H23B 109.8 . .
C22 C23 H23B 109.8 . .
H23A C23 H23B 108.2 . .
C25 O7 C33 111.5(8) . .
C23 O5 C24 112.8(10) . .
C46 O6 C45 113.6(12) . .
C8 O1 C9 113.8(12) . .
C11 N2 C7 106.5(13) . .
C11 N2 C6 115.3(11) . .
C7 N2 C6 114.1(11) . .
C11 N2 H2A 106.8 . .
C7 N2 H2A 106.8 . .
C6 N2 H2A 106.8 . .
O7 C25 C24 110.6(9) . .
O7 C25 H25A 109.5 . .
C24 C25 H25A 109.5 . .
O7 C25 H25B 109.5 . .
C24 C25 H25B 109.5 . .
H25A C25 H25B 108.1 . .
N6 C32 C33 114.9(9) . .
N6 C32 H32A 108.5 . .
C33 C32 H32A 108.5 . .
N6 C32 H32B 108.5 . .
C33 C32 H32B 108.5 . .
H32A C32 H32B 107.5 . .
O8 C36 C37 108.2(9) . .
O8 C36 H36A 110.1 . .
C37 C36 H36A 110.1 . .
O8 C36 H36B 110.1 . .
C37 C36 H36B 110.1 . .
H36A C36 H36B 108.4 . .
C42 C41 C40 117.1(13) . .
C42 C41 C43 121.1(12) . .
C40 C41 C43 121.7(12) . .
O7 C33 C32 109.7(8) . .
O7 C33 H33A 109.7 . .
C32 C33 H33A 109.7 . .
O7 C33 H33B 109.7 . .
C32 C33 H33B 109.7 . .
H33A C33 H33B 108.2 . .
O4 C37 C36 109.1(9) . .
O4 C37 H37A 109.9 . .
C36 C37 H37A 109.9 . .
O4 C37 H37B 109.9 . .
C36 C37 H37B 109.9 . .
H37A C37 H37B 108.3 . .
O4 C21 C20 108.6(9) . .
O4 C21 H21A 110.0 . .
C20 C21 H21A 110.0 . .
O4 C21 H21B 110.0 . .
C20 C21 H21B 110.0 . .
H21A C21 H21B 108.4 . .
C39 C40 C41 118.8(12) . .
C39 C40 H40 120.6 . .
C41 C40 H40 120.6 . .
C38 C39 C40 120.1(13) . .
C38 C39 H39 120.0 . .
C40 C39 H39 120.0 . .
O5 C24 C25 107.8(10) . .
O5 C24 H24A 110.2 . .
C25 C24 H24A 110.2 . .
O5 C24 H24B 110.2 . .
C25 C24 H24B 110.2 . .
H24A C24 H24B 108.5 . .
C44 N8 C43 113.3(13) . .
C44 N8 C47 108.2(14) . .
C43 N8 C47 112.0(14) . .
O1 C8 C7 109.8(13) . .
O1 C8 H8A 109.7 . .
C7 C8 H8A 109.7 . .
O1 C8 H8B 109.7 . .
C7 C8 H8B 109.7 . .
H8A C8 H8B 108.2 . .
N2 C6 C4 113.9(10) . .
N2 C6 H6A 108.8 . .
C4 C6 H6A 108.8 . .
N2 C6 H6B 108.8 . .
C4 C6 H6B 108.8 . .
H6A C6 H6B 107.7 . .
N7 C42 C41 124.9(12) . .
N7 C42 H42 117.5 . .
C41 C42 H42 117.5 . .
O6 C45 C44 110.0(14) . .
O6 C45 H45A 109.7 . .
C44 C45 H45A 109.7 . .
O6 C45 H45B 109.7 . .
C44 C45 H45B 109.7 . .
H45A C45 H45B 108.2 . .
N2 C11 C12 112.9(15) . .
N2 C11 H11A 109.0 . .
C12 C11 H11A 109.0 . .
N2 C11 H11B 109.0 . .
C12 C11 H11B 109.0 . .
H11A C11 H11B 107.8 . .
O6 C46 C13 111.2(12) . .
O6 C46 H46A 109.4 . .
C13 C46 H46A 109.4 . .
O6 C46 H46B 109.4 . .
C13 C46 H46B 109.4 . .
H46A C46 H46B 108.0 . .
C8 C7 N2 113.9(13) . .
C8 C7 H7A 108.8 . .
N2 C7 H7A 108.8 . .
C8 C7 H7B 108.8 . .
N2 C7 H7B 108.8 . .
H7A C7 H7B 107.7 . .
O2 C12 C11 103.2(14) . .
O2 C12 H12A 111.1 . .
C11 C12 H12A 111.1 . .
O2 C12 H12B 111.1 . .
C11 C12 H12B 111.1 . .
H12A C12 H12B 109.1 . .
H10C O10 H10D 126.5 . .
C21 O4 C37 112.5(8) . .
H9D O9 H9C 138.3 . .
C13 O2 C12 113.8(17) . .
C48B O3 C10 153.4(18) . .
C48B O3 C48A 69(2) . .
C10 O3 C48A 101(2) . .
C48A C47 N8 114.5(18) . .
C48A C47 C48B 63(2) . .
N8 C47 C48B 106.6(14) . .
C48A C47 H47A 108.6 . .
N8 C47 H47A 108.6 . .
C48B C47 H47A 143.6 . .
C48A C47 H47B 108.6 . .
N8 C47 H47B 108.6 . .
C48B C47 H47B 51.4 . .
H47A C47 H47B 107.6 . .
N8 C44 C45 115.4(14) . .
N8 C44 H44A 108.4 . .
C45 C44 H44A 108.4 . .
N8 C44 H44B 108.4 . .
C45 C44 H44B 108.4 . .
H44A C44 H44B 107.5 . .
C9 C10 O3 111(2) . .
C9 C10 H10A 109.4 . .
O3 C10 H10A 109.4 . .
C9 C10 H10B 109.4 . .
O3 C10 H10B 109.4 . .
H10A C10 H10B 108.0 . .
C5 N1 C1 117.1(10) . .
C5 N1 Cu1 120.6(7) . .
C1 N1 Cu1 122.2(7) . .
C15 C16 C17 120.3(11) . .
C15 C16 H16 119.8 . .
C17 C16 H16 119.8 . .
N3 C14 C15 122.4(10) . .
N3 C14 H14 118.8 . .
C15 C14 H14 118.8 . .
N7 C38 C39 122.0(13) . .
N7 C38 H38 119.0 . .
C39 C38 H38 119.0 . .
N8 C43 C41 112.3(13) . .
N8 C43 H43A 109.1 . .
C41 C43 H43A 109.1 . .
N8 C43 H43B 109.1 . .
C41 C43 H43B 109.1 . .
H43A C43 H43B 107.9 . .
O2 C13 C46 114.9(19) . .
O2 C13 H13A 108.5 . .
C46 C13 H13A 108.5 . .
O2 C13 H13B 108.5 . .
C46 C13 H13B 108.5 . .
H13A C13 H13B 107.5 . .
C10 C9 O1 109.3(16) . .
C10 C9 H9A 109.8 . .
O1 C9 H9A 109.8 . .
C10 C9 H9B 109.8 . .
O1 C9 H9B 109.8 . .
H9A C9 H9B 108.3 . .
I5 I6 I7 175.00(14) . .
O11 Cl1 O12 114(2) . .
O11 Cl1 O13 108(3) . .
O12 Cl1 O13 112(3) . .
O11 Cl1 O14 108.5(13) . .
O12 Cl1 O14 110.2(18) . .
O13 Cl1 O14 104(3) . .
O14 Cl2 O15 110(3) . .
O14 Cl2 O16 118(2) . .
O15 Cl2 O16 110(3) . .
O14 Cl2 O17 106(2) . .
O15 Cl2 O17 106(3) . .
O16 Cl2 O17 106.3(17) . .
O20 Cl3 O19 112(2) . .
O20 Cl3 O18 118(2) . .
O19 Cl3 O18 119(2) . .
O20 Cl3 O21 96(2) . .
O19 Cl3 O21 102(2) . .
O18 Cl3 O21 105(2) . .
C47 C48A O3 111(3) . .
C47 C48A H48A 109.4 . .
O3 C48A H48A 109.4 . .
C47 C48A H48B 109.4 . .
O3 C48A H48B 109.4 . .
H48A C48A H48B 108.0 . .
O3 C48B C47 97(3) . .
O3 C48B H48C 112.4 . .
C47 C48B H48C 112.4 . .
O3 C48B H48D 112.4 . .
C47 C48B H48D 112.4 . .
H48C C48B H48D 109.9 . .

loop_
_geom_bond_atom_site_label_1
_geom_bond_atom_site_label_2
_geom_bond_distance
_geom_bond_site_symmetry_2
I3 Cu3 2.6165(16) .
I3 Cu2 2.7190(16) .
I3 Cu1 2.7205(14) .
I2 Cu3 2.6982(18) .
I2 Cu4 2.6985(15) .
I2 Cu2 2.7036(14) .
I4 Cu1 2.6869(15) .
I4 Cu3 2.6958(16) .
I4 Cu4 2.7057(16) .
I1 Cu2 2.6546(14) .
I1 Cu1 2.6807(15) .
I1 Cu4 2.6891(14) .
Cu3 N7 2.034(10) 2_665
Cu3 Cu1 2.6403(19) .
Cu3 Cu4 2.6512(19) .
Cu3 Cu2 2.7113(19) .
Cu2 N3 2.042(9) .
Cu2 Cu1 2.6128(19) .
Cu2 Cu4 2.6920(17) .
Cu1 N1 2.028(9) .
Cu1 Cu4 2.6159(19) .
Cu4 N5 2.030(8) 1_455
N3 C14 1.345(13) .
N3 C18 1.356(13) .
N7 C38 1.341(15) .
N7 C42 1.360(16) .
N7 Cu3 2.034(10) 2_665
C1 N1 1.347(14) .
C1 C2 1.364(16) .
C1 H1 0.9300 .
C17 C18 1.396(15) .
C17 C16 1.395(15) .
C17 C19 1.465(15) .
N5 C26 1.330(15) .
N5 C30 1.338(13) .
N5 Cu4 2.030(8) 1_655
C4 C3 1.379(17) .
C4 C5 1.383(16) .
C4 C6 1.516(17) .
C18 H18 0.9300 .
C5 N1 1.335(14) .
C5 H5 0.9300 .
N4 C20 1.499(13) .
N4 C22 1.509(14) .
N4 C19 1.522(14) .
N4 H4 0.9100 .
C30 C29 1.376(14) .
C30 H30 0.9300 .
C19 H19A 0.9700 .
C19 H19B 0.9700 .
C27 C28 1.365(15) .
C27 C26 1.409(15) .
C27 H27 0.9300 .
C28 C29 1.402(16) .
C28 H28 0.9300 .
C20 C21 1.519(16) .
C20 H20A 0.9700 .
C20 H20B 0.9700 .
C26 H26 0.9300 .
C3 C2 1.382(17) .
C3 H3 0.9300 .
O8 C36 1.406(12) .
O8 C35 1.433(13) .
N6 C32 1.457(13) .
N6 C31 1.465(12) .
N6 C34 1.466(14) .
C31 C29 1.511(14) .
C31 H31A 0.9700 .
C31 H31B 0.9700 .
C35 C34 1.502(15) .
C35 H35A 0.9700 .
C35 H35B 0.9700 .
C34 H34A 0.9700 .
C34 H34B 0.9700 .
C22 C23 1.507(19) .
C22 H22A 0.9700 .
C22 H22B 0.9700 .
C15 C14 1.378(16) .
C15 C16 1.381(17) .
C15 H15 0.9300 .
C2 H2 0.9300 .
C23 O5 1.364(16) .
C23 H23A 0.9700 .
C23 H23B 0.9700 .
O7 C25 1.404(14) .
O7 C33 1.419(13) .
O5 C24 1.444(15) .
O6 C46 1.414(19) .
O6 C45 1.43(2) .
O1 C8 1.368(17) .
O1 C9 1.458(19) .
N2 C11 1.496(18) .
N2 C7 1.510(19) .
N2 C6 1.514(16) .
N2 H2A 0.9100 .
C25 C24 1.480(18) .
C25 H25A 0.9700 .
C25 H25B 0.9700 .
C32 C33 1.487(16) .
C32 H32A 0.9700 .
C32 H32B 0.9700 .
C36 C37 1.497(17) .
C36 H36A 0.9700 .
C36 H36B 0.9700 .
C41 C42 1.359(18) .
C41 C40 1.401(19) .
C41 C43 1.50(2) .
C33 H33A 0.9700 .
C33 H33B 0.9700 .
C37 O4 1.429(13) .
C37 H37A 0.9700 .
C37 H37B 0.9700 .
C21 O4 1.383(14) .
C21 H21A 0.9700 .
C21 H21B 0.9700 .
C40 C39 1.38(2) .
C40 H40 0.9300 .
C39 C38 1.379(18) .
C39 H39 0.9300 .
C24 H24A 0.9700 .
C24 H24B 0.9700 .
N8 C44 1.44(2) .
N8 C43 1.46(2) .
N8 C47 1.50(2) .
C8 C7 1.46(2) .
C8 H8A 0.9700 .
C8 H8B 0.9700 .
C6 H6A 0.9700 .
C6 H6B 0.9700 .
C42 H42 0.9300 .
C45 C44 1.47(3) .
C45 H45A 0.9700 .
C45 H45B 0.9700 .
C11 C12 1.52(3) .
C11 H11A 0.9700 .
C11 H11B 0.9700 .
C46 C13 1.52(3) .
C46 H46A 0.9700 .
C46 H46B 0.9700 .
C7 H7A 0.9700 .
C7 H7B 0.9700 .
C12 O2 1.42(2) .
C12 H12A 0.9700 .
C12 H12B 0.9700 .
O10 H10C 1.0000 .
O10 H10D 0.9989 .
O9 H9D 0.9753 .
O9 H9C 0.9402 .
O2 C13 1.33(2) .
O3 C48B 1.37(4) .
O3 C10 1.42(4) .
O3 C48A 1.52(3) .
C47 C48A 1.30(3) .
C47 C48B 1.73(4) .
C47 H47A 0.9700 .
C47 H47B 0.9700 .
C44 H44A 0.9700 .
C44 H44B 0.9700 .
C10 C9 1.36(3) .
C10 H10A 0.9700 .
C10 H10B 0.9700 .
C16 H16 0.9300 .
C14 H14 0.9300 .
C38 H38 0.9300 .
C43 H43A 0.9700 .
C43 H43B 0.9700 .
C13 H13A 0.9700 .
C13 H13B 0.9700 .
C9 H9A 0.9700 .
C9 H9B 0.9700 .
I7 I6 2.873(4) .
I6 I5 2.821(4) .
Cl1 O11 1.41(3) .
Cl1 O12 1.45(4) .
Cl1 O13 1.48(7) .
Cl1 O14 1.55(2) .
O23 C50 1.33(3) .
O16 Cl2 1.46(4) .
O24 C51 1.59(3) .
O19 Cl3 1.39(2) .
O20 Cl3 1.38(2) .
O18 Cl3 1.40(2) .
Cl2 O14 1.133(19) .
Cl2 O15 1.42(4) .
Cl2 O17 1.53(3) .
O22 C49 1.38(3) .
O26 C52 1.51(5) .
O21 Cl3 1.41(2) .
C48A H48A 0.9700 .
C48A H48B 0.9700 .
C48B H48C 0.9700 .
C48B H48D 0.9700 .

loop_
_geom_hbond_atom_site_label_D
_geom_hbond_atom_site_label_H
_geom_hbond_atom_site_label_A
_geom_hbond_distance_DH
_geom_hbond_distance_HA
_geom_hbond_distance_DA
_geom_hbond_angle_DHA
N4 H4 O10 0.91 1.79 2.689(11) 171.6
N2 H2A O9 0.91 1.89 2.735(14) 154.0
O9 H9C O3 0.94 2.07 2.93(2) 150.3
O9 H9D O6 0.98 1.97 2.842(13) 147.8
O10 H10C O8 1.00 1.85 2.821(10) 162.6
O10 H10D O7 1.00 1.89 2.865(10) 163.4
